data_7042989
loop_
_publ_author_name
'Brown, Matthew L.'
'Ovens, Jeffrey S.'
'Leznoff, Daniel B.'

_publ_section_title
;
 Dicyanoaurate-based heterobimetallic uranyl coordination polymers.
;
_journal_name_full 'Dalton transactions (Cambridge, England : 2003)'
_journal_paper_doi 10.1039/c7dt00942a
_journal_year 2017
_chemical_formula_moiety 'C30 H22 N7 O8 U2, 2(C2 H3 N), Au C2 N2'
_chemical_formula_sum 'C36 H28 Au N11 O8 U2'
_chemical_formula_weight 1415.72
_space_group_crystal_system monoclinic
_space_group_IT_number 15
_space_group_name_Hall '-C 2yc'
_space_group_name_H-M_alt 'C 1 2/c 1'
_symmetry_space_group_name_Hall '-C 2yc'
_symmetry_space_group_name_H-M 'C 1 2/c 1'
_atom_sites_solution_hydrogens geom
_audit_creation_date 2016-06-29
_audit_creation_method
;
Olex2 1.2
(compiled 2015.09.30 svn.r3233 for OlexSys, GUI svn.r5103)
;
_audit_update_record
;
2017-03-14 deposited with the CCDC.
2017-04-26 downloaded from the CCDC.
;
_cell_angle_alpha 90
_cell_angle_beta 112.146(5)
_cell_angle_gamma 90
_cell_formula_units_Z 4
_cell_length_a 12.2358(7)
_cell_length_b 24.0833(18)
_cell_length_c 14.6019(9)
_cell_measurement_reflns_used 2309
_cell_measurement_temperature 149.97
_cell_measurement_theta_max 69.39
_cell_measurement_theta_min 3.67
_cell_volume 3985.4(5)
_computing_cell_refinement 'SAINT v8.34A (Bruker, 2013)'
_computing_data_reduction 'SAINT v8.34A (Bruker, 2013)'
_computing_molecular_graphics 'Olex2 (Dolomanov et al., 2009), ShelXle (H\"ubschle et al., 2011)'
_computing_publication_material 'Olex2 (Dolomanov et al., 2009)'
_computing_structure_refinement 'ShelXL 2014/7 (Sheldrick, 2015)'
_computing_structure_solution 'XT 2014/4 (Sheldrick, 2014)'
_diffrn_ambient_temperature 149.97
_diffrn_measured_fraction_theta_full 0.994
_diffrn_measured_fraction_theta_max 0.992
_diffrn_measurement_device_type 'Bruker APEX-II CCD'
_diffrn_measurement_method '\f and \w scans'
_diffrn_radiation_type CuK\a
_diffrn_radiation_wavelength 1.54178
_diffrn_reflns_av_R_equivalents 0.0739
_diffrn_reflns_av_unetI/netI 0.0675
_diffrn_reflns_Laue_measured_fraction_full 0.994
_diffrn_reflns_Laue_measured_fraction_max 0.992
_diffrn_reflns_limit_h_max 14
_diffrn_reflns_limit_h_min -14
_diffrn_reflns_limit_k_max 28
_diffrn_reflns_limit_k_min -28
_diffrn_reflns_limit_l_max 17
_diffrn_reflns_limit_l_min -17
_diffrn_reflns_number 12620
_diffrn_reflns_point_group_measured_fraction_full 0.994
_diffrn_reflns_point_group_measured_fraction_max 0.992
_diffrn_reflns_theta_full 67.679
_diffrn_reflns_theta_max 68.245
_diffrn_reflns_theta_min 3.671
_diffrn_source 'Microfocus sealed X-ray tub fitted with HELIOS multilayer optics'
_diffrn_standards_number 0
_exptl_absorpt_coefficient_mu 29.958
_exptl_absorpt_correction_T_max 0.7533
_exptl_absorpt_correction_T_min 0.5054
_exptl_absorpt_correction_type multi-scan
_exptl_absorpt_process_details
;
SADABS-2014/4 (Bruker,2014/4) was used for absorption correction. 
wR2(int) was 0.1092 before and 0.0674 after correction. 
The Ratio of minimum to maximum transmission is 0.6709. 
The \l/2 correction factor is 0.00150.'
;
_exptl_crystal_colour 'clear light yellow'
_exptl_crystal_colour_lustre clear
_exptl_crystal_colour_modifier light
_exptl_crystal_colour_primary yellow
_exptl_crystal_density_diffrn 2.359
_exptl_crystal_description block
_exptl_crystal_F_000 2592
_exptl_crystal_preparation 'Solvothermal from MeCN'
_exptl_crystal_recrystallization_method
'Solvothermal from MeCN. Note: Crystal size is approximate:crystal was hard to see on camera due to colour.''
_exptl_crystal_size_max 0.115
_exptl_crystal_size_mid 0.046
_exptl_crystal_size_min 0.044
_refine_diff_density_max 2.867
_refine_diff_density_min -1.704
_refine_diff_density_rms 0.229
_refine_ls_extinction_method none
_refine_ls_goodness_of_fit_ref 0.996
_refine_ls_hydrogen_treatment constr
_refine_ls_matrix_type full
_refine_ls_number_parameters 266
_refine_ls_number_reflns 3627
_refine_ls_number_restraints 0
_refine_ls_restrained_S_all 0.996
_refine_ls_R_factor_all 0.0566
_refine_ls_R_factor_gt 0.0409
_refine_ls_shift/su_max 0.002
_refine_ls_shift/su_mean 0.000
_refine_ls_structure_factor_coef Fsqd
_refine_ls_weighting_details 'w=1/[\s^2^(Fo^2^)+(0.0546P)^2^] where P=(Fo^2^+2Fc^2^)/3'
_refine_ls_weighting_scheme calc
_refine_ls_wR_factor_gt 0.0947
_refine_ls_wR_factor_ref 0.1015
_reflns_Friedel_coverage 0.000
_reflns_number_gt 2951
_reflns_number_total 3627
_reflns_threshold_expression 'I > 2\s(I)'
_cod_depositor_comments
;

2018-07-26
Z value and formula fixed to values more according to usual
chemical conventions.                 miguel
;
_cod_original_formula_sum 'C72 H56 Au2 N22 O16 U4'
_cod_original_formula_weight 2831.44
_cod_original_formula_moiety '2(C30 H22 N7 O8 U2), 4(C2 H3 N), 2(Au C2 N2)'
_cod_original_formula_units_Z 2
_cod_data_source_file c7dt00942a2.cif
_cod_data_source_block terpy
_cod_database_code 7042989
_shelx_space_group_comment
;
The symmetry employed for this shelxl refinement is uniquely defined
by the following loop, which should always be used as a source of
symmetry information in preference to the above space-group names.
They are only intended as comments.
;
_olex2_refinement_description
;
1. Fixed Uiso
 At 1.2 times of:
  All C(H) groups
 At 1.5 times of:
  All C(H,H,H) groups
2.a Aromatic/amide H refined with riding coordinates:
 C2(H2), C3(H3), C4(H4), C9(H9), C8(H8), C13(H13), C10(H10), C14(H14),
 C15(H15), C16(H16), C5(H5)
2.b Idealised Me refined as rotating group:
 C18(H18A,H18B,H18C)
;
_shelx_shelxl_version_number 2014/7
_olex2_date_sample_completion 2015-01-07
_olex2_date_sample_data_collection 2015-01-06
_olex2_date_sample_submission 2015-01-06
_olex2_exptl_crystal_mounting_method 'MiTeGen dual-thickness MicroMount using parabar oil'
_olex2_submission_original_sample_id MLB3_38

loop_
_space_group_symop_operation_xyz
'x, y, z'
'-x, y, -z+1/2'
'x+1/2, y+1/2, z'
'-x+1/2, y+1/2, -z+1/2'
'-x, -y, -z'
'x, -y, z-1/2'
'-x+1/2, -y+1/2, -z'
'x+1/2, -y+1/2, z-1/2'

loop_
_atom_site_label
_atom_site_type_symbol
_atom_site_fract_x
_atom_site_fract_y
_atom_site_fract_z
_atom_site_U_iso_or_equiv
_atom_site_adp_type
_atom_site_occupancy
_atom_site_site_symmetry_order
_atom_site_calc_flag
_atom_site_refinement_flags_posn
_atom_site_refinement_flags_adp
_atom_site_refinement_flags_occupancy
O2 O 0.9826(6) 0.7429(3) 0.9351(6) 0.0358(17) Uani 1 1 d . . .
N2 N 0.8805(7) 0.6333(4) 0.8483(6) 0.0308(19) Uani 1 1 d . . .
C2 C 0.9770(10) 0.6043(5) 0.8539(8) 0.037(3) Uani 1 1 d . . .
H2 H 1.0414 0.6236 0.8474 0.044 Uiso 1 1 calc R . .
N3 N 0.7104(8) 0.6969(4) 0.8669(6) 0.0316(19) Uani 1 1 d . . .
C3 C 0.9856(12) 0.5482(6) 0.8687(11) 0.051(3) Uani 1 1 d . . .
H3 H 1.0539 0.5291 0.8696 0.061 Uiso 1 1 calc R . .
O3 O 0.7567(6) 0.7336(3) 0.6937(5) 0.0340(16) Uani 1 1 d . . .
C4 C 0.8955(12) 0.5190(6) 0.8825(11) 0.054(3) Uani 1 1 d . . .
H4 H 0.8991 0.4798 0.8915 0.065 Uiso 1 1 calc R . .
N4 N 0.7385(9) 0.8084(4) 0.8584(7) 0.037(2) Uani 1 1 d . . .
O4 O 0.9325(8) 0.8278(3) 0.7821(7) 0.046(2) Uani 1 1 d . . .
C6 C 0.7954(9) 0.6060(5) 0.8656(8) 0.033(2) Uani 1 1 d . . .
N6 N 0.8123(12) 0.3898(6) 0.8899(10) 0.069(4) Uani 1 1 d . . .
C7 C 0.6960(9) 0.6416(5) 0.8683(7) 0.029(2) Uani 1 1 d . . .
C9 C 0.5038(10) 0.6528(6) 0.8749(9) 0.045(3) Uani 1 1 d . . .
H9 H 0.4327 0.6377 0.8764 0.053 Uiso 1 1 calc R . .
C8 C 0.5938(10) 0.6184(5) 0.8729(9) 0.042(3) Uani 1 1 d . . .
H8 H 0.5859 0.5792 0.8745 0.050 Uiso 1 1 calc R . .
C13 C 0.5612(11) 0.8275(6) 0.8839(9) 0.045(3) Uani 1 1 d . . .
H13 H 0.4931 0.8143 0.8933 0.054 Uiso 1 1 calc R . .
C12 C 0.6413(8) 0.7899(5) 0.8715(7) 0.029(2) Uani 1 1 d . . .
C11 C 0.6208(8) 0.7303(5) 0.8700(6) 0.030(2) Uani 1 1 d . . .
C10 C 0.5198(10) 0.7081(6) 0.8748(7) 0.037(3) Uani 1 1 d . . .
H10 H 0.4600 0.7322 0.8781 0.045 Uiso 1 1 calc R . .
C14 C 0.5807(13) 0.8845(6) 0.8824(9) 0.049(3) Uani 1 1 d . . .
H14 H 0.5260 0.9104 0.8898 0.059 Uiso 1 1 calc R . .
C15 C 0.6818(12) 0.9025(6) 0.8701(10) 0.048(3) Uani 1 1 d . . .
H15 H 0.6982 0.9409 0.8684 0.057 Uiso 1 1 calc R . .
C17 C 0.7782(14) 0.3617(7) 0.9352(11) 0.061(4) Uani 1 1 d . . .
C16 C 0.7572(12) 0.8633(6) 0.8604(11) 0.049(3) Uani 1 1 d . . .
H16 H 0.8280 0.8758 0.8548 0.059 Uiso 1 1 calc R . .
C18 C 0.7371(15) 0.3237(7) 0.9904(12) 0.066(4) Uani 1 1 d . . .
H18A H 0.7101 0.2895 0.9523 0.099 Uiso 1 1 calc GR . .
H18B H 0.6716 0.3405 1.0036 0.099 Uiso 1 1 calc GR . .
H18C H 0.8016 0.3151 1.0532 0.099 Uiso 1 1 calc GR . .
C5 C 0.7993(11) 0.5500(6) 0.8824(10) 0.049(3) Uani 1 1 d . . .
H5 H 0.7364 0.5322 0.8940 0.058 Uiso 1 1 calc R . .
N5 N 1.0000 0.8524(7) 0.7500 0.050(4) Uani 1 2 d S T P
O5 O 1.0000 0.9163(7) 0.7500 0.097(6) Uani 1 2 d S T P
U1 U 0.87535(2) 0.73799(2) 0.81170(2) 0.02393(12) Uani 1 1 d . . .
C1 C 0.3466(15) 0.4633(7) 0.4205(12) 0.064(4) Uani 1 1 d . . .
Au1 Au 0.5000 0.5000 0.5000 0.0522(2) Uani 1 2 d S T P
O1 O 1.0000 0.7119(4) 0.7500 0.031(2) Uani 1 2 d S T P
N1 N 0.2616(14) 0.4433(7) 0.3726(13) 0.081(4) Uani 1 1 d . . .

loop_
_atom_site_aniso_label
_atom_site_aniso_U_11
_atom_site_aniso_U_22
_atom_site_aniso_U_33
_atom_site_aniso_U_23
_atom_site_aniso_U_13
_atom_site_aniso_U_12
O2 0.030(3) 0.042(5) 0.041(4) -0.010(3) 0.020(3) -0.005(3)
N2 0.023(4) 0.038(6) 0.036(4) 0.002(4) 0.015(3) 0.006(3)
C2 0.041(6) 0.038(7) 0.039(6) 0.004(5) 0.024(5) 0.001(5)
N3 0.035(5) 0.034(6) 0.028(4) -0.001(4) 0.015(4) 0.007(4)
C3 0.050(7) 0.035(7) 0.077(9) 0.007(6) 0.037(7) 0.017(6)
O3 0.025(3) 0.048(5) 0.033(4) 0.002(3) 0.016(3) 0.001(3)
C4 0.059(8) 0.031(7) 0.084(10) 0.001(7) 0.039(7) 0.005(6)
N4 0.041(5) 0.035(6) 0.041(5) -0.006(4) 0.021(4) 0.001(4)
O4 0.057(5) 0.027(5) 0.075(6) 0.005(4) 0.050(5) 0.003(4)
C6 0.033(5) 0.036(7) 0.030(5) 0.003(4) 0.014(4) 0.002(4)
N6 0.072(9) 0.078(10) 0.065(8) -0.003(7) 0.037(7) -0.019(7)
C7 0.030(5) 0.033(7) 0.025(5) -0.001(4) 0.012(4) -0.001(4)
C9 0.035(6) 0.064(9) 0.045(6) 0.006(6) 0.028(5) -0.008(5)
C8 0.042(6) 0.036(7) 0.056(7) 0.001(5) 0.028(6) -0.017(5)
C13 0.041(6) 0.057(9) 0.047(6) 0.007(6) 0.027(5) 0.013(6)
C12 0.026(5) 0.042(7) 0.023(4) -0.001(4) 0.015(4) 0.010(4)
C11 0.021(4) 0.056(8) 0.015(4) 0.006(4) 0.010(3) 0.010(4)
C10 0.032(5) 0.055(9) 0.029(5) 0.002(5) 0.017(4) 0.000(5)
C14 0.065(8) 0.037(8) 0.048(7) 0.001(6) 0.024(6) 0.019(6)
C15 0.054(7) 0.034(7) 0.066(8) -0.004(6) 0.034(7) 0.010(5)
C17 0.059(9) 0.069(11) 0.047(7) 0.001(7) 0.011(7) -0.011(7)
C16 0.054(7) 0.035(8) 0.072(9) 0.000(6) 0.039(7) 0.007(6)
C18 0.078(11) 0.057(11) 0.071(10) 0.001(8) 0.039(9) -0.002(8)
C5 0.040(6) 0.046(8) 0.061(8) 0.011(6) 0.021(6) 0.003(5)
N5 0.060(10) 0.034(9) 0.063(10) 0.000 0.032(8) 0.000
O5 0.113(15) 0.043(10) 0.16(2) 0.000 0.085(15) 0.000
U1 0.02194(17) 0.0269(2) 0.02729(17) 0.00037(14) 0.01423(12) 0.00072(13)
C1 0.057(9) 0.066(11) 0.070(9) -0.012(8) 0.026(8) 0.010(8)
Au1 0.0534(4) 0.0471(5) 0.0625(5) -0.0018(4) 0.0292(4) 0.0133(3)
O1 0.030(5) 0.018(5) 0.060(6) 0.000 0.033(5) 0.000
N1 0.063(9) 0.073(11) 0.109(12) -0.015(9) 0.035(9) 0.004(8)

loop_
_atom_type_symbol
_atom_type_description
_atom_type_scat_dispersion_real
_atom_type_scat_dispersion_imag
_atom_type_scat_source
C C 0.0181 0.0091 'International Tables Vol C Tables 4.2.6.8 and 6.1.1.4'
H H 0.0000 0.0000 'International Tables Vol C Tables 4.2.6.8 and 6.1.1.4'
Au Au -4.4197 7.2980 'International Tables Vol C Tables 4.2.6.8 and 6.1.1.4'
N N 0.0311 0.0180 'International Tables Vol C Tables 4.2.6.8 and 6.1.1.4'
O O 0.0492 0.0322 'International Tables Vol C Tables 4.2.6.8 and 6.1.1.4'
U U -4.3638 13.4090 'International Tables Vol C Tables 4.2.6.8 and 6.1.1.4'

loop_
_geom_angle_atom_site_label_1
_geom_angle_atom_site_label_2
_geom_angle_atom_site_label_3
_geom_angle
_geom_angle_site_symmetry_1
_geom_angle_site_symmetry_3
C2 N2 U1 118.3(7) . .
C6 N2 C2 117.5(10) . .
C6 N2 U1 124.2(7) . .
N2 C2 H2 118.8 . .
N2 C2 C3 122.4(10) . .
C3 C2 H2 118.8 . .
C7 N3 C11 118.0(9) . .
C7 N3 U1 119.8(6) . .
C11 N3 U1 120.2(7) . .
C2 C3 H3 119.7 . .
C2 C3 C4 120.5(11) . .
C4 C3 H3 119.7 . .
C3 C4 H4 121.8 . .
C3 C4 C5 116.5(13) . .
C5 C4 H4 121.8 . .
C12 N4 U1 120.1(7) . .
C16 N4 C12 118.4(10) . .
C16 N4 U1 121.2(7) . .
N5 O4 U1 142.2(8) . .
N2 C6 C7 115.0(10) . .
N2 C6 C5 122.9(10) . .
C5 C6 C7 122.1(10) . .
N3 C7 C6 116.9(9) . .
N3 C7 C8 121.5(10) . .
C8 C7 C6 121.5(11) . .
C8 C9 H9 120.9 . .
C10 C9 H9 120.9 . .
C10 C9 C8 118.2(10) . .
C7 C8 H8 120.2 . .
C9 C8 C7 119.7(11) . .
C9 C8 H8 120.2 . .
C12 C13 H13 119.8 . .
C14 C13 H13 119.8 . .
C14 C13 C12 120.4(11) . .
N4 C12 C13 120.1(11) . .
N4 C12 C11 118.7(9) . .
C13 C12 C11 121.2(10) . .
N3 C11 C12 116.3(9) . .
C10 C11 N3 121.1(11) . .
C10 C11 C12 122.5(10) . .
C9 C10 C11 121.4(11) . .
C9 C10 H10 119.3 . .
C11 C10 H10 119.3 . .
C13 C14 H14 120.8 . .
C15 C14 C13 118.4(11) . .
C15 C14 H14 120.8 . .
C14 C15 H15 121.0 . .
C16 C15 C14 118.0(13) . .
C16 C15 H15 121.0 . .
N6 C17 C18 177(2) . .
N4 C16 C15 124.6(12) . .
N4 C16 H16 117.7 . .
C15 C16 H16 117.7 . .
C17 C18 H18A 109.5 . .
C17 C18 H18B 109.5 . .
C17 C18 H18C 109.5 . .
H18A C18 H18B 109.5 . .
H18A C18 H18C 109.5 . .
H18B C18 H18C 109.5 . .
C4 C5 H5 120.0 . .
C6 C5 C4 120.1(12) . .
C6 C5 H5 120.0 . .
O4 N5 O4 123.0(15) . 2_756
O4 N5 O5 118.5(8) . .
O4 N5 O5 118.5(8) 2_756 .
O2 U1 N2 84.5(3) . .
O2 U1 N3 94.1(3) . .
O2 U1 O3 174.1(3) . .
O2 U1 N4 89.6(3) . .
O2 U1 O4 88.2(4) . .
O2 U1 U1 93.3(2) . 2_756
O2 U1 O1 94.3(2) . .
N2 U1 N3 62.0(3) . .
N2 U1 N4 122.9(3) . .
N2 U1 U1 97.33(17) . 2_756
N3 U1 N4 61.9(3) . .
N3 U1 U1 157.1(2) . 2_756
O3 U1 N2 95.2(3) . .
O3 U1 N3 80.5(3) . .
O3 U1 N4 85.6(3) . .
O3 U1 O4 93.8(4) . .
O3 U1 U1 92.6(2) . 2_756
O3 U1 O1 91.5(2) . .
N4 U1 U1 139.8(2) . 2_756
O4 U1 N2 161.7(3) . .
O4 U1 N3 135.6(3) . .
O4 U1 N4 73.7(3) . .
O4 U1 U1 66.28(18) . 2_756
O1 U1 N2 80.5(3) . .
O1 U1 N3 140.4(3) . .
O1 U1 N4 156.6(3) . .
O1 U1 O4 83.3(3) . .
O1 U1 U1 17.1(3) . 2_756
N1 C1 Au1 177.1(17) . .
C1 Au1 C1 180.0 5_666 .
U1 O1 U1 145.9(5) 2_756 .

loop_
_geom_bond_atom_site_label_1
_geom_bond_atom_site_label_2
_geom_bond_distance
_geom_bond_site_symmetry_2
O2 U1 1.789(8) .
N2 C2 1.348(14) .
N2 C6 1.334(14) .
N2 U1 2.572(10) .
C2 H2 0.9500 .
C2 C3 1.367(18) .
N3 C7 1.345(15) .
N3 C11 1.374(13) .
N3 U1 2.632(9) .
C3 H3 0.9500 .
C3 C4 1.385(19) .
O3 U1 1.789(7) .
C4 H4 0.9500 .
C4 C5 1.393(18) .
N4 C12 1.350(14) .
N4 C16 1.341(17) .
N4 U1 2.647(9) .
O4 N5 1.244(11) .
O4 U1 2.362(8) .
C6 C7 1.500(14) .
C6 C5 1.370(18) .
N6 C17 1.13(2) .
C7 C8 1.393(14) .
C9 H9 0.9500 .
C9 C8 1.388(18) .
C9 C10 1.347(18) .
C8 H8 0.9500 .
C13 H13 0.9500 .
C13 C12 1.396(15) .
C13 C14 1.39(2) .
C12 C11 1.454(16) .
C11 C10 1.373(15) .
C10 H10 0.9500 .
C14 H14 0.9500 .
C14 C15 1.39(2) .
C15 H15 0.9500 .
C15 C16 1.363(17) .
C17 C18 1.43(2) .
C16 H16 0.9500 .
C18 H18A 0.9800 .
C18 H18B 0.9800 .
C18 H18C 0.9800 .
C5 H5 0.9500 .
N5 O4 1.244(11) 2_756
N5 O5 1.54(2) .
U1 U1 4.0862(5) 2_756
U1 O1 2.137(3) .
C1 Au1 2.002(18) .
C1 N1 1.12(2) .
Au1 C1 2.002(18) 5_666
O1 U1 2.137(3) 2_756

loop_
_geom_torsion_atom_site_label_1
_geom_torsion_atom_site_label_2
_geom_torsion_atom_site_label_3
_geom_torsion_atom_site_label_4
_geom_torsion
_geom_torsion_site_symmetry_4
N2 C2 C3 C4 -3(2) .
N2 C6 C7 N3 -8.9(13) .
N2 C6 C7 C8 171.6(10) .
N2 C6 C5 C4 0(2) .
C2 N2 C6 C7 174.1(9) .
C2 N2 C6 C5 -4.2(16) .
C2 C3 C4 C5 -1(2) .
N3 C7 C8 C9 0.7(17) .
N3 C11 C10 C9 -1.2(15) .
C3 C4 C5 C6 2(2) .
N4 C12 C11 N3 7.5(13) .
N4 C12 C11 C10 -174.7(9) .
C6 N2 C2 C3 5.3(17) .
C6 C7 C8 C9 -179.8(10) .
C7 N3 C11 C12 178.1(8) .
C7 N3 C11 C10 0.3(13) .
C7 C6 C5 C4 -177.8(12) .
C8 C9 C10 C11 1.8(17) .
C13 C12 C11 N3 -173.9(9) .
C13 C12 C11 C10 3.8(15) .
C13 C14 C15 C16 0(2) .
C12 N4 C16 C15 -3(2) .
C12 C13 C14 C15 -1.0(19) .
C12 C11 C10 C9 -178.9(10) .
C11 N3 C7 C6 -179.6(8) .
C11 N3 C7 C8 -0.1(14) .
C10 C9 C8 C7 -1.5(18) .
C14 C13 C12 N4 0.2(17) .
C14 C13 C12 C11 -178.3(10) .
C14 C15 C16 N4 3(2) .
C16 N4 C12 C13 1.9(16) .
C16 N4 C12 C11 -179.6(10) .
C5 C6 C7 N3 169.4(11) .
C5 C6 C7 C8 -10.1(16) .
U1 N2 C2 C3 -177.1(10) .
U1 N2 C6 C7 -3.4(12) .
U1 N2 C6 C5 178.3(9) .
U1 N3 C7 C6 16.6(11) .
U1 N3 C7 C8 -163.9(8) .
U1 N3 C11 C12 -18.2(10) .
U1 N3 C11 C10 164.1(7) .
U1 N4 C12 C13 -172.0(8) .
U1 N4 C12 C11 6.5(12) .
U1 N4 C16 C15 170.4(11) .
U1 O4 N5 O4 1.0(7) 2_756
U1 O4 N5 O5 -179.0(7) .
